data_7712735
loop_
_publ_author_name
'Fischer, Paul J.'
'Roe, Charley B.'
'Stephenson, Jasmine N.'
'Dunscomb, Rachel J.'
'Carthy, Camille L.'
'Nataro, Chip'
'Young, Jr, Victor G'

_publ_section_title
;
 Exploring opportunities for tuning phenyltris(pyrazol-1-yl)borate
 donation by varying the extent of phenyl substituent fluorination.
;
_journal_name_full 'Dalton transactions (Cambridge, England : 2003)'
_journal_paper_doi 10.1039/d3dt00735a
_journal_year 2023
_chemical_formula_moiety 'C30 H22 B2 Cu F6 N12'
_chemical_formula_sum 'C30 H22 B2 Cu F6 N12'
_chemical_formula_weight 749.75
_chemical_name_common 22105z
_space_group_crystal_system triclinic
_space_group_IT_number 2
_space_group_name_Hall '-P 1'
_space_group_name_H-M_alt 'P -1'
_atom_sites_solution_hydrogens geom
_audit_creation_method SHELXL-2018/3
_audit_update_record
;
2023-02-23 deposited with the CCDC.	2023-03-29 downloaded from the CCDC.
;
_cell_angle_alpha 91.514(3)
_cell_angle_beta 92.467(3)
_cell_angle_gamma 102.182(3)
_cell_formula_units_Z 4
_cell_length_a 10.5103(7)
_cell_length_b 14.6077(13)
_cell_length_c 21.4716(19)
_cell_measurement_reflns_used 2792
_cell_measurement_temperature 150(2)
_cell_measurement_theta_max 30.28
_cell_measurement_theta_min 2.86
_cell_volume 3217.2(5)
_computing_cell_refinement 'Bruker SAINT'
_computing_data_collection 'Bruker APEX3'
_computing_data_reduction 'Bruker SAINT'
_computing_molecular_graphics 'Bruker SHELXTL'
_computing_publication_material 'Bruker SHELXTL'
_computing_structure_refinement 'SHELXL-2014 (Sheldrick 2014)'
_computing_structure_solution 'SHELXS-97 (Sheldrick 2008)'
_diffrn_ambient_temperature 150(2)
_diffrn_measured_fraction_theta_full 0.999
_diffrn_measured_fraction_theta_max 0.997
_diffrn_measurement_device_type 'Bruker PHOTON-III CPAD'
_diffrn_measurement_method '\f and \w scans'
_diffrn_radiation_type MoK\a
_diffrn_radiation_wavelength 0.71073
_diffrn_reflns_av_R_equivalents 0.0463
_diffrn_reflns_av_unetI/netI 0.0330
_diffrn_reflns_Laue_measured_fraction_full 0.999
_diffrn_reflns_Laue_measured_fraction_max 0.997
_diffrn_reflns_limit_h_max 14
_diffrn_reflns_limit_h_min -15
_diffrn_reflns_limit_k_max 20
_diffrn_reflns_limit_k_min -20
_diffrn_reflns_limit_l_max 30
_diffrn_reflns_limit_l_min -30
_diffrn_reflns_number 127609
_diffrn_reflns_point_group_measured_fraction_full 0.999
_diffrn_reflns_point_group_measured_fraction_max 0.997
_diffrn_reflns_theta_full 25.242
_diffrn_reflns_theta_max 30.576
_diffrn_reflns_theta_min 1.985
_diffrn_source micro-focus
_exptl_absorpt_coefficient_mu 0.758
_exptl_absorpt_correction_T_max 0.5645
_exptl_absorpt_correction_T_min 0.5259
_exptl_absorpt_correction_type multi-scan
_exptl_absorpt_process_details 'SADABS-2016/2, (Sheldrick, 2016)'
_exptl_crystal_colour colourless
_exptl_crystal_density_diffrn 1.548
_exptl_crystal_description Plate
_exptl_crystal_F_000 1516
_exptl_crystal_recrystallization_method 'Re-crystallisation from solvent: THF/pentane'
_exptl_crystal_size_max 0.160
_exptl_crystal_size_mid 0.120
_exptl_crystal_size_min 0.025
_exptl_transmission_factor_max 0.5645
_exptl_transmission_factor_min 0.5259
_refine_diff_density_max 0.628
_refine_diff_density_min -0.646
_refine_diff_density_rms 0.062
_refine_ls_extinction_method none
_refine_ls_goodness_of_fit_ref 1.046
_refine_ls_hydrogen_treatment constr
_refine_ls_matrix_type full
_refine_ls_number_parameters 919
_refine_ls_number_reflns 19685
_refine_ls_number_restraints 0
_refine_ls_restrained_S_all 1.046
_refine_ls_R_factor_all 0.0561
_refine_ls_R_factor_gt 0.0383
_refine_ls_shift/su_max 0.002
_refine_ls_shift/su_mean 0.000
_refine_ls_structure_factor_coef Fsqd
_refine_ls_weighting_details 'w=1/[\s^2^(Fo^2^)+(0.0459P)^2^+1.7871P] where P=(Fo^2^+2Fc^2^)/3'
_refine_ls_weighting_scheme calc
_refine_ls_wR_factor_gt 0.0963
_refine_ls_wR_factor_ref 0.1071
_reflns_Friedel_coverage 0.000
_reflns_number_gt 15391
_reflns_number_total 19685
_reflns_threshold_expression 'I > 2\s(I)'
_cod_data_source_file d3dt00735a2.cif
_cod_data_source_block 22105z
_cod_database_code 7712735
_shelx_shelxl_version_number 2018/3
_shelx_space_group_comment
;
The symmetry employed for this shelxl refinement is uniquely defined
by the following loop, which should always be used as a source of
symmetry information in preference to the above space-group names.
They are only intended as comments.
;
_shelx_estimated_absorpt_t_min 0.888
_shelx_estimated_absorpt_t_max 0.981

loop_
_space_group_symop_operation_xyz
'x, y, z'
'-x, -y, -z'

loop_
_atom_site_label
_atom_site_type_symbol
_atom_site_fract_x
_atom_site_fract_y
_atom_site_fract_z
_atom_site_U_iso_or_equiv
_atom_site_adp_type
_atom_site_occupancy
_atom_site_site_symmetry_order
_atom_site_calc_flag
_atom_site_refinement_flags_posn
_atom_site_refinement_flags_adp
_atom_site_refinement_flags_occupancy
_atom_site_disorder_assembly
_atom_site_disorder_group
N1A N 0.52515(14) 0.33466(10) 0.81508(7) 0.0265(3) Uani 1 1 d . . . . .
N2A N 0.63421(13) 0.35063(10) 0.85368(6) 0.0239(3) Uani 1 1 d . . . . .
C1A C 0.43919(18) 0.37617(13) 0.84233(10) 0.0352(4) Uani 1 1 d . . . . .
H1A H 0.354640 0.376989 0.825151 0.042 Uiso 1 1 calc R U . . .
C2A C 0.4909(2) 0.41791(15) 0.89927(10) 0.0396(5) Uani 1 1 d . . . . .
H2A H 0.450363 0.451896 0.927955 0.048 Uiso 1 1 calc R U . . .
C3A C 0.61329(18) 0.39929(14) 0.90498(9) 0.0326(4) Uani 1 1 d . . . . .
H3A H 0.673593 0.417739 0.939563 0.039 Uiso 1 1 calc R U . . .
N3A N 0.60584(14) 0.14848(10) 0.80057(7) 0.0264(3) Uani 1 1 d . . . . .
N4A N 0.69338(13) 0.19481(10) 0.84587(6) 0.0231(3) Uani 1 1 d . . . . .
C4A C 0.55860(18) 0.06396(12) 0.82213(9) 0.0306(4) Uani 1 1 d . . . . .
H4A H 0.496560 0.016277 0.799884 0.037 Uiso 1 1 calc R U . . .
C5A C 0.61199(19) 0.05462(14) 0.88151(9) 0.0352(4) Uani 1 1 d . . . . .
H5A H 0.594787 0.001539 0.906880 0.042 Uiso 1 1 calc R U . . .
C6A C 0.69530(18) 0.13961(13) 0.89516(8) 0.0302(4) Uani 1 1 d . . . . .
H6A H 0.745858 0.156625 0.933050 0.036 Uiso 1 1 calc R U . . .
N5A N 0.68644(14) 0.30654(11) 0.72216(7) 0.0272(3) Uani 1 1 d . . . . .
N6A N 0.78036(13) 0.31804(10) 0.76930(6) 0.0231(3) Uani 1 1 d . . . . .
C7A C 0.7468(2) 0.32611(13) 0.66908(8) 0.0327(4) Uani 1 1 d . . . . .
H7A H 0.704143 0.324117 0.628991 0.039 Uiso 1 1 calc R U . . .
C8A C 0.88085(19) 0.34978(13) 0.68102(9) 0.0332(4) Uani 1 1 d . . . . .
H8A H 0.946243 0.366576 0.651720 0.040 Uiso 1 1 calc R U . . .
C9A C 0.89833(17) 0.34358(12) 0.74463(9) 0.0282(3) Uani 1 1 d . . . . .
H9A H 0.979954 0.355342 0.767438 0.034 Uiso 1 1 calc R U . . .
B1A B 0.74796(17) 0.30121(13) 0.83897(8) 0.0215(3) Uani 1 1 d . . . . .
C10A C 0.87733(16) 0.34564(12) 0.88174(8) 0.0234(3) Uani 1 1 d . . . . .
C11A C 0.91272(17) 0.44343(12) 0.89077(8) 0.0281(3) Uani 1 1 d . . . . .
H11A H 0.857684 0.481527 0.873986 0.034 Uiso 1 1 calc R U . . .
C12A C 1.02683(17) 0.48462(13) 0.92382(9) 0.0300(4) Uani 1 1 d . . . . .
F1A F 1.06106(12) 0.57853(8) 0.93200(6) 0.0428(3) Uani 1 1 d . . . . .
C13A C 1.10990(17) 0.43165(14) 0.94801(8) 0.0319(4) Uani 1 1 d . . . . .
F2A F 1.22179(11) 0.47281(10) 0.97934(6) 0.0460(3) Uani 1 1 d . . . . .
C14A C 1.07715(17) 0.33604(14) 0.93815(9) 0.0312(4) Uani 1 1 d . . . . .
F3A F 1.15996(12) 0.28462(9) 0.96105(6) 0.0470(3) Uani 1 1 d . . . . .
C15A C 0.96334(17) 0.29294(13) 0.90558(8) 0.0276(3) Uani 1 1 d . . . . .
H15A H 0.943330 0.226727 0.899327 0.033 Uiso 1 1 calc R U . . .
Cu1A Cu 0.50722(2) 0.24332(2) 0.74234(2) 0.02129(5) Uani 1 1 d . . . . .
N7A N 0.47892(13) 0.16553(10) 0.66352(6) 0.0227(3) Uani 1 1 d . . . . .
N8A N 0.36829(13) 0.15319(9) 0.62639(6) 0.0207(3) Uani 1 1 d . . . . .
C16A C 0.55679(18) 0.11624(13) 0.63718(9) 0.0305(4) Uani 1 1 d . . . . .
H16A H 0.640596 0.111960 0.653646 0.037 Uiso 1 1 calc R U . . .
C17A C 0.49751(19) 0.07200(14) 0.58209(9) 0.0355(4) Uani 1 1 d . . . . .
H17A H 0.531526 0.032707 0.554212 0.043 Uiso 1 1 calc R U . . .
C18A C 0.37881(18) 0.09749(12) 0.57669(8) 0.0287(4) Uani 1 1 d . . . . .
H18A H 0.315027 0.078927 0.543504 0.034 Uiso 1 1 calc R U . . .
N9A N 0.31964(14) 0.19790(10) 0.75782(6) 0.0236(3) Uani 1 1 d . . . . .
N10A N 0.22562(13) 0.18929(9) 0.71104(6) 0.0211(3) Uani 1 1 d . . . . .
C19A C 0.25903(19) 0.17546(12) 0.81043(8) 0.0297(4) Uani 1 1 d . . . . .
H19A H 0.301624 0.174949 0.850310 0.036 Uiso 1 1 calc R U . . .
C20A C 0.12528(19) 0.15304(13) 0.79863(9) 0.0325(4) Uani 1 1 d . . . . .
H20A H 0.059881 0.134869 0.827749 0.039 Uiso 1 1 calc R U . . .
C21A C 0.10794(17) 0.16287(12) 0.73539(8) 0.0272(3) Uani 1 1 d . . . . .
H21A H 0.026334 0.152692 0.712640 0.033 Uiso 1 1 calc R U . . .
N11A N 0.32687(13) 0.31275(9) 0.63949(6) 0.0214(3) Uani 1 1 d . . . . .
N12A N 0.29555(18) 0.38478(12) 0.67286(9) 0.0401(4) Uani 1 1 d . . . . .
C22A C 0.3684(2) 0.46603(13) 0.65065(10) 0.0375(4) Uani 1 1 d . . . . .
H22A H 0.369086 0.528372 0.664652 0.045 Uiso 1 1 calc R U . . .
C23A C 0.4407(2) 0.43851(14) 0.60376(11) 0.0401(5) Uani 1 1 d . . . . .
H23A H 0.500109 0.480193 0.580076 0.048 Uiso 1 1 calc R U . . .
C24A C 0.41503(16) 0.34518(11) 0.59656(8) 0.0254(3) Uani 1 1 d . . . . .
H24A H 0.451043 0.308955 0.567403 0.031 Uiso 1 1 calc R U . . .
B2A B 0.26225(17) 0.20825(12) 0.64216(8) 0.0201(3) Uani 1 1 d . . . . .
C25A C 0.13152(15) 0.17608(11) 0.59834(7) 0.0221(3) Uani 1 1 d . . . . .
C26A C 0.06576(17) 0.08194(12) 0.59208(8) 0.0268(3) Uani 1 1 d . . . . .
H26A H 0.103002 0.034786 0.610710 0.032 Uiso 1 1 calc R U . . .
C27A C -0.05238(17) 0.05749(13) 0.55912(9) 0.0304(4) Uani 1 1 d . . . . .
F4A F -0.11592(12) -0.03300(8) 0.55257(6) 0.0427(3) Uani 1 1 d . . . . .
C28A C -0.11023(17) 0.12425(15) 0.53226(8) 0.0323(4) Uani 1 1 d . . . . .
F5A F -0.22610(11) 0.09885(10) 0.50038(6) 0.0474(3) Uani 1 1 d . . . . .
C29A C -0.04717(17) 0.21644(14) 0.53893(8) 0.0293(4) Uani 1 1 d . . . . .
F6A F -0.10630(12) 0.28148(9) 0.51460(6) 0.0442(3) Uani 1 1 d . . . . .
C30A C 0.07277(16) 0.24310(12) 0.57067(8) 0.0248(3) Uani 1 1 d . . . . .
H30A H 0.115408 0.307347 0.573669 0.030 Uiso 1 1 calc R U . . .
N1B N 0.52735(13) 0.78938(10) 0.84618(7) 0.0249(3) Uani 1 1 d . . . . .
N2B N 0.65149(13) 0.80502(10) 0.87191(6) 0.0225(3) Uani 1 1 d . . . . .
C1B C 0.44793(17) 0.79044(13) 0.89292(9) 0.0315(4) Uani 1 1 d . . . . .
H1B H 0.355784 0.781314 0.888170 0.038 Uiso 1 1 calc R U . . .
C2B C 0.51947(19) 0.80680(15) 0.94949(9) 0.0371(4) Uani 1 1 d . . . . .
H2B H 0.487085 0.811125 0.989848 0.045 Uiso 1 1 calc R U . . .
C3B C 0.64765(18) 0.81542(13) 0.93449(8) 0.0295(4) Uani 1 1 d . . . . .
H3B H 0.720899 0.826750 0.963297 0.035 Uiso 1 1 calc R U . . .
N3B N 0.64536(13) 0.65726(10) 0.78168(8) 0.0287(3) Uani 1 1 d . . . . .
N4B N 0.76525(12) 0.70969(10) 0.80124(7) 0.0226(3) Uani 1 1 d . . . . .
C4B C 0.66769(17) 0.58328(13) 0.74994(9) 0.0311(4) Uani 1 1 d . . . . .
H4B H 0.601535 0.534249 0.731621 0.037 Uiso 1 1 calc R U . . .
C5B C 0.80088(17) 0.58719(14) 0.74711(9) 0.0329(4) Uani 1 1 d . . . . .
H5B H 0.842102 0.543198 0.727194 0.040 Uiso 1 1 calc R U . . .
C6B C 0.85970(16) 0.66885(13) 0.77952(8) 0.0284(4) Uani 1 1 d . . . . .
H6B H 0.950912 0.692482 0.785605 0.034 Uiso 1 1 calc R U . . .
N5B N 0.64424(13) 0.85598(10) 0.73957(7) 0.0248(3) Uani 1 1 d . . . . .
N6B N 0.75711(12) 0.87327(10) 0.77559(6) 0.0220(3) Uani 1 1 d . . . . .
C7B C 0.66112(17) 0.91543(13) 0.69302(9) 0.0309(4) Uani 1 1 d . . . . .
H7B H 0.596989 0.919165 0.661181 0.037 Uiso 1 1 calc R U . . .
C8B C 0.78632(18) 0.97118(14) 0.69789(9) 0.0319(4) Uani 1 1 d . . . . .
H8B H 0.823650 1.019263 0.671109 0.038 Uiso 1 1 calc R U . . .
C9B C 0.84408(17) 0.94131(13) 0.75004(8) 0.0279(3) Uani 1 1 d . . . . .
H9B H 0.931220 0.964863 0.765519 0.033 Uiso 1 1 calc R U . . .
B1B B 0.77151(17) 0.80841(13) 0.83118(9) 0.0210(3) Uani 1 1 d . . . . .
C10B C 0.90205(15) 0.85102(12) 0.87371(8) 0.0225(3) Uani 1 1 d . . . . .
C11B C 0.93160(16) 0.94724(12) 0.88977(8) 0.0250(3) Uani 1 1 d . . . . .
H11B H 0.874956 0.985848 0.875422 0.030 Uiso 1 1 calc R U . . .
C12B C 1.04203(17) 0.98625(12) 0.92617(8) 0.0261(3) Uani 1 1 d . . . . .
F1B F 1.07148(12) 1.07934(7) 0.94051(5) 0.0365(3) Uani 1 1 d . . . . .
C13B C 1.12542(16) 0.93229(13) 0.94896(8) 0.0267(3) Uani 1 1 d . . . . .
F2B F 1.23279(11) 0.97116(9) 0.98394(5) 0.0398(3) Uani 1 1 d . . . . .
C14B C 1.09385(16) 0.83722(13) 0.93536(8) 0.0251(3) Uani 1 1 d . . . . .
F3B F 1.17349(10) 0.78395(8) 0.95914(5) 0.0340(2) Uani 1 1 d . . . . .
C15B C 0.98459(16) 0.79621(12) 0.89865(8) 0.0237(3) Uani 1 1 d . . . . .
H15B H 0.965374 0.730421 0.890282 0.028 Uiso 1 1 calc R U . . .
Cu1B Cu 0.49901(2) 0.74843(2) 0.75696(2) 0.02128(5) Uani 1 1 d . . . . .
N7B N 0.46011(13) 0.72184(10) 0.66638(7) 0.0252(3) Uani 1 1 d . . . . .
N8B N 0.33696(13) 0.70255(10) 0.63942(6) 0.0218(3) Uani 1 1 d . . . . .
C16B C 0.54099(18) 0.71569(14) 0.62080(9) 0.0335(4) Uani 1 1 d . . . . .
H16B H 0.633000 0.724964 0.626604 0.040 Uiso 1 1 calc R U . . .
C17B C 0.47238(19) 0.69398(15) 0.56401(9) 0.0368(4) Uani 1 1 d . . . . .
H17B H 0.506419 0.686357 0.524383 0.044 Uiso 1 1 calc R U . . .
C18B C 0.34370(18) 0.68589(13) 0.57774(8) 0.0286(3) Uani 1 1 d . . . . .
H18B H 0.271386 0.670969 0.548449 0.034 Uiso 1 1 calc R U . . .
N9B N 0.34201(13) 0.65143(10) 0.77228(7) 0.0232(3) Uani 1 1 d . . . . .
N10B N 0.23080(12) 0.63532(9) 0.73507(6) 0.0203(3) Uani 1 1 d . . . . .
C19B C 0.32917(16) 0.58330(12) 0.81331(8) 0.0266(3) Uani 1 1 d . . . . .
H19B H 0.392833 0.577276 0.844823 0.032 Uiso 1 1 calc R U . . .
C20B C 0.20832(16) 0.52236(12) 0.80293(8) 0.0268(3) Uani 1 1 d . . . . .
H20B H 0.174301 0.467778 0.825007 0.032 Uiso 1 1 calc R U . . .
C21B C 0.14907(15) 0.55842(11) 0.75378(8) 0.0232(3) Uani 1 1 d . . . . .
H21B H 0.064217 0.533135 0.735947 0.028 Uiso 1 1 calc R U . . .
N11B N 0.23552(13) 0.80108(9) 0.71020(6) 0.0210(3) Uani 1 1 d . . . . .
N12B N 0.18061(14) 0.81493(10) 0.76495(7) 0.0260(3) Uani 1 1 d . . . . .
C22B C 0.19776(17) 0.90759(12) 0.77249(9) 0.0289(4) Uani 1 1 d . . . . .
H22B H 0.169723 0.938158 0.807324 0.035 Uiso 1 1 calc R U . . .
C23B C 0.26177(17) 0.95446(12) 0.72321(9) 0.0298(4) Uani 1 1 d . . . . .
H23B H 0.284820 1.020129 0.717821 0.036 Uiso 1 1 calc R U . . .
C24B C 0.28387(16) 0.88380(11) 0.68419(8) 0.0251(3) Uani 1 1 d . . . . .
H24B H 0.325708 0.891703 0.645755 0.030 Uiso 1 1 calc R U . . .
B2B B 0.21863(17) 0.70161(12) 0.68083(9) 0.0203(3) Uani 1 1 d . . . . .
C25B C 0.08473(15) 0.66880(11) 0.63969(8) 0.0221(3) Uani 1 1 d . . . . .
C26B C 0.04721(17) 0.57895(12) 0.61168(8) 0.0272(3) Uani 1 1 d . . . . .
H26B H 0.100655 0.534641 0.617653 0.033 Uiso 1 1 calc R U . . .
C27B C -0.06709(19) 0.55464(13) 0.57546(9) 0.0323(4) Uani 1 1 d . . . . .
F4B F -0.10409(13) 0.46757(9) 0.54872(6) 0.0473(3) Uani 1 1 d . . . . .
C28B C -0.14593(17) 0.61744(16) 0.56446(9) 0.0356(4) Uani 1 1 d . . . . .
F5B F -0.25574(12) 0.59253(11) 0.52827(6) 0.0530(4) Uani 1 1 d . . . . .
C29B C -0.10761(16) 0.70633(14) 0.59048(9) 0.0313(4) Uani 1 1 d . . . . .
F6B F -0.18157(11) 0.76902(10) 0.57755(6) 0.0450(3) Uani 1 1 d . . . . .
C30B C 0.00448(16) 0.73242(12) 0.62824(8) 0.0259(3) Uani 1 1 d . . . . .
H30B H 0.027380 0.793931 0.646593 0.031 Uiso 1 1 calc R U . . .

loop_
_atom_site_aniso_label
_atom_site_aniso_U_11
_atom_site_aniso_U_22
_atom_site_aniso_U_33
_atom_site_aniso_U_23
_atom_site_aniso_U_13
_atom_site_aniso_U_12
N1A 0.0259(7) 0.0241(7) 0.0290(7) -0.0079(6) -0.0076(6) 0.0071(6)
N2A 0.0243(7) 0.0236(7) 0.0225(7) -0.0056(5) -0.0042(5) 0.0039(5)
C1A 0.0286(9) 0.0304(9) 0.0473(11) -0.0128(8) -0.0049(8) 0.0110(7)
C2A 0.0353(10) 0.0397(11) 0.0442(11) -0.0187(9) 0.0010(8) 0.0113(8)
C3A 0.0328(9) 0.0355(10) 0.0280(9) -0.0129(7) -0.0007(7) 0.0062(7)
N3A 0.0308(7) 0.0205(7) 0.0254(7) -0.0025(5) -0.0101(6) 0.0023(5)
N4A 0.0240(6) 0.0221(7) 0.0215(6) -0.0019(5) -0.0062(5) 0.0027(5)
C4A 0.0333(9) 0.0202(8) 0.0354(9) -0.0004(7) -0.0096(7) 0.0019(7)
C5A 0.0376(10) 0.0285(9) 0.0365(10) 0.0096(8) -0.0077(8) 0.0014(8)
C6A 0.0311(9) 0.0313(9) 0.0256(8) 0.0059(7) -0.0077(7) 0.0017(7)
N5A 0.0305(7) 0.0285(7) 0.0193(6) -0.0007(5) -0.0032(5) 0.0001(6)
N6A 0.0243(7) 0.0208(6) 0.0220(6) -0.0031(5) -0.0015(5) 0.0013(5)
C7A 0.0437(10) 0.0281(9) 0.0221(8) 0.0001(7) 0.0021(7) -0.0016(8)
C8A 0.0382(10) 0.0287(9) 0.0296(9) -0.0017(7) 0.0104(7) -0.0015(7)
C9A 0.0269(8) 0.0240(8) 0.0318(9) -0.0038(7) 0.0036(7) 0.0009(6)
B1A 0.0223(8) 0.0201(8) 0.0208(8) -0.0027(6) -0.0041(6) 0.0026(6)
C10A 0.0221(7) 0.0250(8) 0.0213(7) -0.0046(6) -0.0029(6) 0.0022(6)
C11A 0.0279(8) 0.0259(8) 0.0293(9) -0.0048(7) -0.0007(7) 0.0041(7)
C12A 0.0288(8) 0.0256(8) 0.0317(9) -0.0103(7) 0.0035(7) -0.0021(7)
F1A 0.0404(6) 0.0273(6) 0.0545(8) -0.0158(5) 0.0026(5) -0.0046(5)
C13A 0.0241(8) 0.0407(10) 0.0256(8) -0.0115(7) -0.0026(6) -0.0024(7)
F2A 0.0287(6) 0.0568(8) 0.0450(7) -0.0204(6) -0.0103(5) -0.0031(5)
C14A 0.0253(8) 0.0390(10) 0.0288(9) -0.0015(7) -0.0049(7) 0.0073(7)
F3A 0.0339(6) 0.0501(8) 0.0565(8) 0.0013(6) -0.0184(6) 0.0119(5)
C15A 0.0261(8) 0.0273(8) 0.0279(8) -0.0045(7) -0.0047(6) 0.0039(7)
Cu1A 0.02385(10) 0.01964(10) 0.01912(9) -0.00232(7) -0.00445(7) 0.00323(7)
N7A 0.0232(6) 0.0212(6) 0.0228(6) -0.0025(5) -0.0039(5) 0.0044(5)
N8A 0.0232(6) 0.0191(6) 0.0182(6) -0.0032(5) -0.0028(5) 0.0024(5)
C16A 0.0285(8) 0.0295(9) 0.0346(9) -0.0063(7) -0.0002(7) 0.0099(7)
C17A 0.0367(10) 0.0378(10) 0.0333(10) -0.0141(8) 0.0019(8) 0.0124(8)
C18A 0.0321(9) 0.0281(9) 0.0238(8) -0.0093(6) -0.0022(7) 0.0040(7)
N9A 0.0289(7) 0.0226(7) 0.0177(6) -0.0016(5) -0.0028(5) 0.0026(5)
N10A 0.0237(6) 0.0196(6) 0.0190(6) -0.0016(5) -0.0007(5) 0.0031(5)
C19A 0.0421(10) 0.0262(8) 0.0197(8) 0.0006(6) 0.0026(7) 0.0046(7)
C20A 0.0386(10) 0.0314(9) 0.0269(9) 0.0007(7) 0.0113(7) 0.0041(8)
C21A 0.0253(8) 0.0262(8) 0.0293(8) -0.0015(7) 0.0040(6) 0.0032(6)
N11A 0.0240(6) 0.0183(6) 0.0207(6) -0.0015(5) -0.0017(5) 0.0025(5)
N12A 0.0463(10) 0.0303(8) 0.0447(10) -0.0097(7) -0.0079(8) 0.0138(7)
C22A 0.0416(11) 0.0198(8) 0.0500(12) -0.0069(8) -0.0129(9) 0.0078(7)
C23A 0.0372(10) 0.0257(9) 0.0550(13) 0.0138(9) 0.0039(9) -0.0005(8)
C24A 0.0286(8) 0.0182(7) 0.0286(8) 0.0058(6) 0.0092(6) 0.0008(6)
B2A 0.0222(8) 0.0189(8) 0.0183(8) -0.0015(6) -0.0023(6) 0.0032(6)
C25A 0.0228(7) 0.0226(7) 0.0195(7) -0.0008(6) -0.0012(6) 0.0024(6)
C26A 0.0307(8) 0.0228(8) 0.0247(8) -0.0030(6) -0.0021(6) 0.0020(6)
C27A 0.0279(8) 0.0298(9) 0.0279(9) -0.0092(7) 0.0022(7) -0.0057(7)
F4A 0.0404(6) 0.0330(6) 0.0449(7) -0.0129(5) -0.0006(5) -0.0123(5)
C28A 0.0204(8) 0.0481(11) 0.0248(8) -0.0086(8) -0.0020(6) 0.0013(7)
F5A 0.0242(5) 0.0679(9) 0.0442(7) -0.0137(6) -0.0117(5) 0.0014(5)
C29A 0.0267(8) 0.0387(10) 0.0236(8) 0.0013(7) -0.0016(6) 0.0101(7)
F6A 0.0375(6) 0.0545(8) 0.0440(7) 0.0078(6) -0.0112(5) 0.0193(6)
C30A 0.0252(8) 0.0262(8) 0.0220(7) 0.0014(6) -0.0013(6) 0.0034(6)
N1B 0.0178(6) 0.0268(7) 0.0295(7) -0.0021(6) 0.0017(5) 0.0035(5)
N2B 0.0193(6) 0.0226(7) 0.0248(7) 0.0002(5) 0.0011(5) 0.0025(5)
C1B 0.0236(8) 0.0337(9) 0.0372(10) -0.0007(8) 0.0094(7) 0.0048(7)
C2B 0.0346(10) 0.0455(12) 0.0303(9) -0.0007(8) 0.0100(8) 0.0049(8)
C3B 0.0297(9) 0.0320(9) 0.0260(8) 0.0021(7) 0.0022(7) 0.0045(7)
N3B 0.0174(6) 0.0229(7) 0.0437(9) -0.0056(6) -0.0037(6) 0.0017(5)
N4B 0.0167(6) 0.0216(6) 0.0284(7) -0.0008(5) -0.0015(5) 0.0025(5)
C4B 0.0246(8) 0.0246(8) 0.0427(10) -0.0065(7) -0.0054(7) 0.0041(7)
C5B 0.0246(8) 0.0342(10) 0.0407(10) -0.0109(8) -0.0024(7) 0.0100(7)
C6B 0.0199(7) 0.0335(9) 0.0318(9) -0.0061(7) -0.0011(6) 0.0072(7)
N5B 0.0196(6) 0.0245(7) 0.0283(7) 0.0044(5) -0.0034(5) 0.0007(5)
N6B 0.0168(6) 0.0234(7) 0.0246(7) 0.0006(5) -0.0001(5) 0.0014(5)
C7B 0.0273(8) 0.0318(9) 0.0310(9) 0.0093(7) -0.0042(7) 0.0006(7)
C8B 0.0286(9) 0.0329(9) 0.0304(9) 0.0092(7) 0.0006(7) -0.0028(7)
C9B 0.0226(8) 0.0288(9) 0.0291(9) 0.0028(7) 0.0004(6) -0.0017(6)
B1B 0.0177(7) 0.0201(8) 0.0243(8) 0.0003(6) -0.0003(6) 0.0023(6)
C10B 0.0190(7) 0.0237(8) 0.0237(7) -0.0002(6) 0.0011(6) 0.0020(6)
C11B 0.0260(8) 0.0246(8) 0.0244(8) -0.0005(6) 0.0010(6) 0.0056(6)
C12B 0.0325(9) 0.0227(8) 0.0200(7) -0.0029(6) 0.0017(6) -0.0010(6)
F1B 0.0507(7) 0.0234(5) 0.0300(6) -0.0048(4) -0.0045(5) -0.0017(5)
C13B 0.0243(8) 0.0322(9) 0.0195(7) -0.0014(6) -0.0034(6) -0.0022(7)
F2B 0.0360(6) 0.0415(7) 0.0342(6) -0.0036(5) -0.0161(5) -0.0049(5)
C14B 0.0238(8) 0.0312(9) 0.0203(7) 0.0006(6) -0.0017(6) 0.0064(6)
F3B 0.0304(5) 0.0405(6) 0.0325(6) -0.0002(5) -0.0100(4) 0.0132(5)
C15B 0.0228(7) 0.0241(8) 0.0236(8) -0.0004(6) -0.0012(6) 0.0039(6)
Cu1B 0.01573(9) 0.02009(10) 0.02680(10) 0.00092(7) -0.00056(7) 0.00133(7)
N7B 0.0167(6) 0.0284(7) 0.0293(7) -0.0020(6) 0.0019(5) 0.0020(5)
N8B 0.0192(6) 0.0220(6) 0.0240(7) 0.0002(5) 0.0009(5) 0.0041(5)
C16B 0.0234(8) 0.0402(10) 0.0365(10) -0.0025(8) 0.0080(7) 0.0053(7)
C17B 0.0335(10) 0.0458(11) 0.0314(10) -0.0018(8) 0.0103(8) 0.0079(8)
C18B 0.0298(8) 0.0335(9) 0.0232(8) 0.0001(7) 0.0019(6) 0.0081(7)
N9B 0.0185(6) 0.0228(7) 0.0272(7) 0.0030(5) -0.0025(5) 0.0026(5)
N10B 0.0160(6) 0.0178(6) 0.0265(7) 0.0009(5) 0.0001(5) 0.0024(5)
C19B 0.0248(8) 0.0269(8) 0.0277(8) 0.0077(6) -0.0009(6) 0.0042(6)
C20B 0.0253(8) 0.0240(8) 0.0306(9) 0.0072(6) 0.0044(6) 0.0026(6)
C21B 0.0186(7) 0.0206(7) 0.0293(8) 0.0024(6) 0.0032(6) 0.0010(6)
N11B 0.0199(6) 0.0187(6) 0.0244(7) 0.0009(5) 0.0022(5) 0.0034(5)
N12B 0.0272(7) 0.0236(7) 0.0271(7) -0.0010(5) 0.0052(6) 0.0051(6)
C22B 0.0312(9) 0.0248(8) 0.0311(9) -0.0051(7) 0.0001(7) 0.0079(7)
C23B 0.0314(9) 0.0178(7) 0.0393(10) -0.0006(7) -0.0019(7) 0.0041(6)
C24B 0.0259(8) 0.0191(7) 0.0295(8) 0.0042(6) 0.0019(6) 0.0023(6)
B2B 0.0178(7) 0.0176(8) 0.0250(8) 0.0015(6) -0.0004(6) 0.0028(6)
C25B 0.0188(7) 0.0225(7) 0.0245(8) 0.0019(6) 0.0010(6) 0.0032(6)
C26B 0.0273(8) 0.0243(8) 0.0286(8) 0.0003(6) -0.0012(7) 0.0027(6)
C27B 0.0331(9) 0.0301(9) 0.0277(9) -0.0003(7) -0.0032(7) -0.0059(7)
F4B 0.0526(8) 0.0371(7) 0.0418(7) -0.0079(5) -0.0118(6) -0.0096(6)
C28B 0.0214(8) 0.0497(12) 0.0312(9) 0.0101(8) -0.0055(7) -0.0025(8)
F5B 0.0293(6) 0.0714(10) 0.0492(8) 0.0115(7) -0.0180(5) -0.0068(6)
C29B 0.0187(7) 0.0416(10) 0.0352(9) 0.0148(8) 0.0038(7) 0.0080(7)
F6B 0.0243(5) 0.0586(8) 0.0577(8) 0.0221(6) 0.0028(5) 0.0186(5)
C30B 0.0209(7) 0.0273(8) 0.0302(8) 0.0051(7) 0.0035(6) 0.0059(6)

loop_
_atom_type_symbol
_atom_type_description
_atom_type_scat_dispersion_real
_atom_type_scat_dispersion_imag
_atom_type_scat_source
C C 0.0033 0.0016 'International Tables Vol C Tables 4.2.6.8 and 6.1.1.4'
H H 0.0000 0.0000 'International Tables Vol C Tables 4.2.6.8 and 6.1.1.4'
B B 0.0013 0.0007 'International Tables Vol C Tables 4.2.6.8 and 6.1.1.4'
Cu Cu 0.3201 1.2651 'International Tables Vol C Tables 4.2.6.8 and 6.1.1.4'
F F 0.0171 0.0103 'International Tables Vol C Tables 4.2.6.8 and 6.1.1.4'
N N 0.0061 0.0033 'International Tables Vol C Tables 4.2.6.8 and 6.1.1.4'

loop_
_geom_angle_atom_site_label_1
_geom_angle_atom_site_label_2
_geom_angle_atom_site_label_3
_geom_angle
_geom_angle_site_symmetry_1
_geom_angle_site_symmetry_3
_geom_angle_publ_flag
C1A N1A N2A 106.79(14) . . ?
C1A N1A Cu1A 132.07(12) . . ?
N2A N1A Cu1A 120.11(10) . . ?
C3A N2A N1A 109.02(14) . . ?
C3A N2A B1A 130.69(14) . . ?
N1A N2A B1A 119.54(13) . . ?
N1A C1A C2A 110.40(16) . . ?
N1A C1A H1A 124.8 . . ?
C2A C1A H1A 124.8 . . ?
C3A C2A C1A 104.75(16) . . ?
C3A C2A H2A 127.6 . . ?
C1A C2A H2A 127.6 . . ?
N2A C3A C2A 109.00(16) . . ?
N2A C3A H3A 125.5 . . ?
C2A C3A H3A 125.5 . . ?
C4A N3A N4A 106.07(14) . . ?
C4A N3A Cu1A 130.51(12) . . ?
N4A N3A Cu1A 114.21(10) . . ?
C6A N4A N3A 109.44(14) . . ?
C6A N4A B1A 131.21(14) . . ?
N3A N4A B1A 117.94(13) . . ?
N3A C4A C5A 111.20(16) . . ?
N3A C4A H4A 124.4 . . ?
C5A C4A H4A 124.4 . . ?
C6A C5A C4A 104.45(16) . . ?
C6A C5A H5A 127.8 . . ?
C4A C5A H5A 127.8 . . ?
N4A C6A C5A 108.79(15) . . ?
N4A C6A H6A 125.6 . . ?
C5A C6A H6A 125.6 . . ?
C7A N5A N6A 107.34(15) . . ?
C7A N5A Cu1A 134.19(13) . . ?
N6A N5A Cu1A 117.00(11) . . ?
C9A N6A N5A 108.64(14) . . ?
C9A N6A B1A 128.69(14) . . ?
N5A N6A B1A 122.66(13) . . ?
N5A C7A C8A 110.15(16) . . ?
N5A C7A H7A 124.9 . . ?
C8A C7A H7A 124.9 . . ?
C9A C8A C7A 104.97(16) . . ?
C9A C8A H8A 127.5 . . ?
C7A C8A H8A 127.5 . . ?
N6A C9A C8A 108.90(16) . . ?
N6A C9A H9A 125.6 . . ?
C8A C9A H9A 125.6 . . ?
N4A B1A N2A 106.02(13) . . ?
N4A B1A N6A 108.24(13) . . ?
N2A B1A N6A 107.85(13) . . ?
N4A B1A C10A 115.52(13) . . ?
N2A B1A C10A 111.06(13) . . ?
N6A B1A C10A 107.90(13) . . ?
C15A C10A C11A 117.60(15) . . ?
C15A C10A B1A 123.46(15) . . ?
C11A C10A B1A 118.65(15) . . ?
C12A C11A C10A 120.49(17) . . ?
C12A C11A H11A 119.8 . . ?
C10A C11A H11A 119.8 . . ?
F1A C12A C13A 118.30(16) . . ?
F1A C12A C11A 120.37(17) . . ?
C13A C12A C11A 121.32(17) . . ?
F2A C13A C14A 120.84(18) . . ?
F2A C13A C12A 120.71(17) . . ?
C14A C13A C12A 118.44(16) . . ?
F3A C14A C13A 118.19(16) . . ?
F3A C14A C15A 120.32(17) . . ?
C13A C14A C15A 121.49(17) . . ?
C14A C15A C10A 120.63(17) . . ?
C14A C15A H15A 119.7 . . ?
C10A C15A H15A 119.7 . . ?
N5A Cu1A N9A 171.07(6) . . ?
N5A Cu1A N7A 93.00(6) . . ?
N9A Cu1A N7A 88.49(6) . . ?
N5A Cu1A N1A 87.15(6) . . ?
N9A Cu1A N1A 90.15(6) . . ?
N7A Cu1A N1A 172.03(6) . . ?
N5A Cu1A N3A 85.52(6) . . ?
N9A Cu1A N3A 103.01(6) . . ?
N7A Cu1A N3A 97.91(5) . . ?
N1A Cu1A N3A 90.05(6) . . ?
C16A N7A N8A 107.18(13) . . ?
C16A N7A Cu1A 129.52(12) . . ?
N8A N7A Cu1A 123.29(10) . . ?
C18A N8A N7A 109.20(13) . . ?
C18A N8A B2A 131.09(14) . . ?
N7A N8A B2A 119.41(12) . . ?
N7A C16A C17A 110.08(16) . . ?
N7A C16A H16A 125.0 . . ?
C17A C16A H16A 125.0 . . ?
C18A C17A C16A 105.02(16) . . ?
C18A C17A H17A 127.5 . . ?
C16A C17A H17A 127.5 . . ?
N8A C18A C17A 108.51(15) . . ?
N8A C18A H18A 125.7 . . ?
C17A C18A H18A 125.7 . . ?
C19A N9A N10A 107.05(14) . . ?
C19A N9A Cu1A 131.26(12) . . ?
N10A N9A Cu1A 121.60(10) . . ?
C21A N10A N9A 108.83(14) . . ?
C21A N10A B2A 130.21(14) . . ?
N9A N10A B2A 120.95(13) . . ?
N9A C19A C20A 110.40(16) . . ?
N9A C19A H19A 124.8 . . ?
C20A C19A H19A 124.8 . . ?
C21A C20A C19A 104.82(16) . . ?
C21A C20A H20A 127.6 . . ?
C19A C20A H20A 127.6 . . ?
N10A C21A C20A 108.89(16) . . ?
N10A C21A H21A 125.6 . . ?
C20A C21A H21A 125.6 . . ?
C24A N11A N12A 111.07(15) . . ?
C24A N11A B2A 121.98(13) . . ?
N12A N11A B2A 126.56(15) . . ?
N11A N12A C22A 106.33(17) . . ?
N12A C22A C23A 106.23(16) . . ?
N12A C22A H22A 126.9 . . ?
C23A C22A H22A 126.9 . . ?
C24A C23A C22A 110.52(18) . . ?
C24A C23A H23A 124.7 . . ?
C22A C23A H23A 124.7 . . ?
C23A C24A N11A 105.84(16) . . ?
C23A C24A H24A 127.1 . . ?
N11A C24A H24A 127.1 . . ?
N11A B2A N8A 106.33(13) . . ?
N11A B2A N10A 107.19(12) . . ?
N8A B2A N10A 108.18(13) . . ?
N11A B2A C25A 114.49(13) . . ?
N8A B2A C25A 112.57(13) . . ?
N10A B2A C25A 107.80(13) . . ?
C30A C25A C26A 117.89(15) . . ?
C30A C25A B2A 120.13(14) . . ?
C26A C25A B2A 121.63(14) . . ?
C27A C26A C25A 120.40(17) . . ?
C27A C26A H26A 119.8 . . ?
C25A C26A H26A 119.8 . . ?
F4A C27A C26A 120.76(18) . . ?
F4A C27A C28A 117.88(16) . . ?
C26A C27A C28A 121.36(17) . . ?
F5A C28A C29A 121.13(18) . . ?
F5A C28A C27A 120.41(18) . . ?
C29A C28A C27A 118.46(16) . . ?
F6A C29A C28A 118.17(16) . . ?
F6A C29A C30A 120.24(17) . . ?
C28A C29A C30A 121.58(17) . . ?
C29A C30A C25A 120.29(16) . . ?
C29A C30A H30A 119.9 . . ?
C25A C30A H30A 119.9 . . ?
C1B N1B N2B 107.17(14) . . ?
C1B N1B Cu1B 133.66(12) . . ?
N2B N1B Cu1B 117.96(10) . . ?
C3B N2B N1B 108.96(14) . . ?
C3B N2B B1B 129.20(14) . . ?
N1B N2B B1B 121.84(13) . . ?
N1B C1B C2B 110.17(16) . . ?
N1B C1B H1B 124.9 . . ?
C2B C1B H1B 124.9 . . ?
C3B C2B C1B 105.19(17) . . ?
C3B C2B H2B 127.4 . . ?
C1B C2B H2B 127.4 . . ?
N2B C3B C2B 108.51(16) . . ?
N2B C3B H3B 125.7 . . ?
C2B C3B H3B 125.7 . . ?
C4B N3B N4B 106.24(14) . . ?
C4B N3B Cu1B 128.22(12) . . ?
N4B N3B Cu1B 112.33(10) . . ?
C6B N4B N3B 109.50(14) . . ?
C6B N4B B1B 131.33(14) . . ?
N3B N4B B1B 117.99(13) . . ?
N3B C4B C5B 111.05(16) . . ?
N3B C4B H4B 124.5 . . ?
C5B C4B H4B 124.5 . . ?
C6B C5B C4B 104.86(16) . . ?
C6B C5B H5B 127.6 . . ?
C4B C5B H5B 127.6 . . ?
N4B C6B C5B 108.32(15) . . ?
N4B C6B H6B 125.8 . . ?
C5B C6B H6B 125.8 . . ?
C7B N5B N6B 107.16(14) . . ?
C7B N5B Cu1B 132.04(12) . . ?
N6B N5B Cu1B 120.49(10) . . ?
C9B N6B N5B 108.92(14) . . ?
C9B N6B B1B 131.47(14) . . ?
N5B N6B B1B 119.15(13) . . ?
N5B C7B C8B 110.14(16) . . ?
N5B C7B H7B 124.9 . . ?
C8B C7B H7B 124.9 . . ?
C9B C8B C7B 104.78(16) . . ?
C9B C8B H8B 127.6 . . ?
C7B C8B H8B 127.6 . . ?
N6B C9B C8B 108.96(15) . . ?
N6B C9B H9B 125.5 . . ?
C8B C9B H9B 125.5 . . ?
N4B B1B N2B 109.14(13) . . ?
N4B B1B N6B 105.76(13) . . ?
N2B B1B N6B 107.46(13) . . ?
N4B B1B C10B 115.13(13) . . ?
N2B B1B C10B 108.49(13) . . ?
N6B B1B C10B 110.61(13) . . ?
C15B C10B C11B 117.56(15) . . ?
C15B C10B B1B 123.42(15) . . ?
C11B C10B B1B 118.92(14) . . ?
C12B C11B C10B 120.65(16) . . ?
C12B C11B H11B 119.7 . . ?
C10B C11B H11B 119.7 . . ?
F1B C12B C11B 120.45(16) . . ?
F1B C12B C13B 118.08(15) . . ?
C11B C12B C13B 121.46(16) . . ?
F2B C13B C14B 121.15(16) . . ?
F2B C13B C12B 120.86(16) . . ?
C14B C13B C12B 117.99(15) . . ?
F3B C14B C13B 118.03(15) . . ?
F3B C14B C15B 120.07(16) . . ?
C13B C14B C15B 121.90(16) . . ?
C14B C15B C10B 120.34(16) . . ?
C14B C15B H15B 119.8 . . ?
C10B C15B H15B 119.8 . . ?
N9B Cu1B N7B 88.16(6) . . ?
N9B Cu1B N1B 93.11(6) . . ?
N7B Cu1B N1B 172.51(6) . . ?
N9B Cu1B N5B 173.65(6) . . ?
N7B Cu1B N5B 90.71(6) . . ?
N1B Cu1B N5B 87.21(6) . . ?
N9B Cu1B N3B 95.47(5) . . ?
N7B Cu1B N3B 103.47(6) . . ?
N1B Cu1B N3B 83.77(6) . . ?
N5B Cu1B N3B 90.86(6) . . ?
C16B N7B N8B 106.70(14) . . ?
C16B N7B Cu1B 129.70(12) . . ?
N8B N7B Cu1B 123.57(10) . . ?
C18B N8B N7B 108.90(14) . . ?
C18B N8B B2B 131.62(14) . . ?
N7B N8B B2B 119.47(13) . . ?
N7B C16B C17B 110.74(16) . . ?
N7B C16B H16B 124.6 . . ?
C17B C16B H16B 124.6 . . ?
C18B C17B C16B 104.63(16) . . ?
C18B C17B H17B 127.7 . . ?
C16B C17B H17B 127.7 . . ?
N8B C18B C17B 109.02(16) . . ?
N8B C18B H18B 125.5 . . ?
C17B C18B H18B 125.5 . . ?
C19B N9B N10B 107.26(13) . . ?
C19B N9B Cu1B 128.35(11) . . ?
N10B N9B Cu1B 123.80(10) . . ?
C21B N10B N9B 109.05(13) . . ?
C21B N10B B2B 131.62(14) . . ?
N9B N10B B2B 119.31(12) . . ?
N9B C19B C20B 109.80(15) . . ?
N9B C19B H19B 125.1 . . ?
C20B C19B H19B 125.1 . . ?
C21B C20B C19B 105.00(15) . . ?
C21B C20B H20B 127.5 . . ?
C19B C20B H20B 127.5 . . ?
N10B C21B C20B 108.88(14) . . ?
N10B C21B H21B 125.6 . . ?
C20B C21B H21B 125.6 . . ?
C24B N11B N12B 110.81(13) . . ?
C24B N11B B2B 128.03(14) . . ?
N12B N11B B2B 120.39(13) . . ?
C22B N12B N11B 105.01(14) . . ?
N12B C22B C23B 112.03(16) . . ?
N12B C22B H22B 124.0 . . ?
C23B C22B H22B 124.0 . . ?
C24B C23B C22B 104.18(15) . . ?
C24B C23B H23B 127.9 . . ?
C22B C23B H23B 127.9 . . ?
N11B C24B C23B 107.96(15) . . ?
N11B C24B H24B 126.0 . . ?
C23B C24B H24B 126.0 . . ?
N11B B2B N10B 106.87(13) . . ?
N11B B2B N8B 106.83(13) . . ?
N10B B2B N8B 107.24(12) . . ?
N11B B2B C25B 113.02(13) . . ?
N10B B2B C25B 112.46(13) . . ?
N8B B2B C25B 110.09(13) . . ?
C26B C25B C30B 117.84(15) . . ?
C26B C25B B2B 122.16(14) . . ?
C30B C25B B2B 119.92(15) . . ?
C27B C26B C25B 120.13(17) . . ?
C27B C26B H26B 119.9 . . ?
C25B C26B H26B 119.9 . . ?
F4B C27B C26B 120.25(18) . . ?
F4B C27B C28B 117.97(17) . . ?
C26B C27B C28B 121.78(18) . . ?
F5B C28B C29B 121.12(19) . . ?
F5B C28B C27B 120.67(19) . . ?
C29B C28B C27B 118.20(16) . . ?
F6B C29B C28B 118.28(17) . . ?
F6B C29B C30B 120.13(18) . . ?
C28B C29B C30B 121.58(17) . . ?
C29B C30B C25B 120.41(17) . . ?
C29B C30B H30B 119.8 . . ?
C25B C30B H30B 119.8 . . ?

loop_
_geom_bond_atom_site_label_1
_geom_bond_atom_site_label_2
_geom_bond_distance
_geom_bond_site_symmetry_2
_geom_bond_publ_flag
N1A C1A 1.336(2) . ?
N1A N2A 1.3602(18) . ?
N1A Cu1A 2.0034(14) . ?
N2A C3A 1.346(2) . ?
N2A B1A 1.560(2) . ?
C1A C2A 1.387(3) . ?
C1A H1A 0.9500 . ?
C2A C3A 1.371(3) . ?
C2A H2A 0.9500 . ?
C3A H3A 0.9500 . ?
N3A C4A 1.333(2) . ?
N3A N4A 1.3697(18) . ?
N3A Cu1A 2.2679(14) . ?
N4A C6A 1.349(2) . ?
N4A B1A 1.552(2) . ?
C4A C5A 1.392(3) . ?
C4A H4A 0.9500 . ?
C5A C6A 1.376(3) . ?
C5A H5A 0.9500 . ?
C6A H6A 0.9500 . ?
N5A C7A 1.336(2) . ?
N5A N6A 1.3645(19) . ?
N5A Cu1A 1.9865(15) . ?
N6A C9A 1.352(2) . ?
N6A B1A 1.563(2) . ?
C7A C8A 1.389(3) . ?
C7A H7A 0.9500 . ?
C8A C9A 1.378(3) . ?
C8A H8A 0.9500 . ?
C9A H9A 0.9500 . ?
B1A C10A 1.613(2) . ?
C10A C15A 1.395(2) . ?
C10A C11A 1.404(2) . ?
C11A C12A 1.380(2) . ?
C11A H11A 0.9500 . ?
C12A F1A 1.347(2) . ?
C12A C13A 1.378(3) . ?
C13A F2A 1.3450(19) . ?
C13A C14A 1.374(3) . ?
C14A F3A 1.350(2) . ?
C14A C15A 1.380(2) . ?
C15A H15A 0.9500 . ?
Cu1A N9A 1.9884(15) . ?
Cu1A N7A 1.9891(14) . ?
N7A C16A 1.332(2) . ?
N7A N8A 1.3580(18) . ?
N8A C18A 1.347(2) . ?
N8A B2A 1.549(2) . ?
C16A C17A 1.390(3) . ?
C16A H16A 0.9500 . ?
C17A C18A 1.376(3) . ?
C17A H17A 0.9500 . ?
C18A H18A 0.9500 . ?
N9A C19A 1.335(2) . ?
N9A N10A 1.3625(18) . ?
N10A C21A 1.348(2) . ?
N10A B2A 1.561(2) . ?
C19A C20A 1.385(3) . ?
C19A H19A 0.9500 . ?
C20A C21A 1.378(3) . ?
C20A H20A 0.9500 . ?
C21A H21A 0.9500 . ?
N11A C24A 1.358(2) . ?
N11A N12A 1.362(2) . ?
N11A B2A 1.538(2) . ?
N12A C22A 1.379(3) . ?
C22A C23A 1.388(3) . ?
C22A H22A 0.9500 . ?
C23A C24A 1.336(3) . ?
C23A H23A 0.9500 . ?
C24A H24A 0.9500 . ?
B2A C25A 1.608(2) . ?
C25A C30A 1.395(2) . ?
C25A C26A 1.403(2) . ?
C26A C27A 1.376(2) . ?
C26A H26A 0.9500 . ?
C27A F4A 1.350(2) . ?
C27A C28A 1.380(3) . ?
C28A F5A 1.3466(19) . ?
C28A C29A 1.371(3) . ?
C29A F6A 1.345(2) . ?
C29A C30A 1.382(2) . ?
C30A H30A 0.9500 . ?
N1B C1B 1.334(2) . ?
N1B N2B 1.3657(18) . ?
N1B Cu1B 1.9830(15) . ?
N2B C3B 1.351(2) . ?
N2B B1B 1.559(2) . ?
C1B C2B 1.389(3) . ?
C1B H1B 0.9500 . ?
C2B C3B 1.379(3) . ?
C2B H2B 0.9500 . ?
C3B H3B 0.9500 . ?
N3B C4B 1.330(2) . ?
N3B N4B 1.3714(18) . ?
N3B Cu1B 2.2920(15) . ?
N4B C6B 1.354(2) . ?
N4B B1B 1.551(2) . ?
C4B C5B 1.393(2) . ?
C4B H4B 0.9500 . ?
C5B C6B 1.377(3) . ?
C5B H5B 0.9500 . ?
C6B H6B 0.9500 . ?
N5B C7B 1.334(2) . ?
N5B N6B 1.3615(18) . ?
N5B Cu1B 2.0014(14) . ?
N6B C9B 1.346(2) . ?
N6B B1B 1.565(2) . ?
C7B C8B 1.392(2) . ?
C7B H7B 0.9500 . ?
C8B C9B 1.375(2) . ?
C8B H8B 0.9500 . ?
C9B H9B 0.9500 . ?
B1B C10B 1.614(2) . ?
C10B C15B 1.399(2) . ?
C10B C11B 1.404(2) . ?
C11B C12B 1.379(2) . ?
C11B H11B 0.9500 . ?
C12B F1B 1.3535(19) . ?
C12B C13B 1.380(3) . ?
C13B F2B 1.3394(18) . ?
C13B C14B 1.378(2) . ?
C14B F3B 1.3513(19) . ?
C14B C15B 1.380(2) . ?
C15B H15B 0.9500 . ?
Cu1B N9B 1.9807(14) . ?
Cu1B N7B 1.9812(15) . ?
N7B C16B 1.337(2) . ?
N7B N8B 1.3648(18) . ?
N8B C18B 1.348(2) . ?
N8B B2B 1.558(2) . ?
C16B C17B 1.384(3) . ?
C16B H16B 0.9500 . ?
C17B C18B 1.378(3) . ?
C17B H17B 0.9500 . ?
C18B H18B 0.9500 . ?
N9B C19B 1.336(2) . ?
N9B N10B 1.3613(18) . ?
N10B C21B 1.344(2) . ?
N10B B2B 1.552(2) . ?
C19B C20B 1.394(2) . ?
C19B H19B 0.9500 . ?
C20B C21B 1.375(2) . ?
C20B H20B 0.9500 . ?
C21B H21B 0.9500 . ?
N11B C24B 1.353(2) . ?
N11B N12B 1.3605(19) . ?
N11B B2B 1.541(2) . ?
N12B C22B 1.332(2) . ?
C22B C23B 1.395(3) . ?
C22B H22B 0.9500 . ?
C23B C24B 1.376(2) . ?
C23B H23B 0.9500 . ?
C24B H24B 0.9500 . ?
B2B C25B 1.605(2) . ?
C25B C26B 1.400(2) . ?
C25B C30B 1.400(2) . ?
C26B C27B 1.378(2) . ?
C26B H26B 0.9500 . ?
C27B F4B 1.353(2) . ?
C27B C28B 1.378(3) . ?
C28B F5B 1.341(2) . ?
C28B C29B 1.372(3) . ?
C29B F6B 1.347(2) . ?
C29B C30B 1.379(2) . ?
C30B H30B 0.9500 . ?

loop_
_geom_torsion_atom_site_label_1
_geom_torsion_atom_site_label_2
_geom_torsion_atom_site_label_3
_geom_torsion_atom_site_label_4
_geom_torsion
_geom_torsion_site_symmetry_1
_geom_torsion_site_symmetry_2
_geom_torsion_site_symmetry_3
_geom_torsion_site_symmetry_4
_geom_torsion_publ_flag
C1A N1A N2A C3A 1.8(2) . . . . ?
Cu1A N1A N2A C3A -168.03(13) . . . . ?
C1A N1A N2A B1A 172.86(16) . . . . ?
Cu1A N1A N2A B1A 3.1(2) . . . . ?
N2A N1A C1A C2A -1.1(2) . . . . ?
Cu1A N1A C1A C2A 167.01(15) . . . . ?
N1A C1A C2A C3A 0.0(3) . . . . ?
N1A N2A C3A C2A -1.8(2) . . . . ?
B1A N2A C3A C2A -171.58(18) . . . . ?
C1A C2A C3A N2A 1.1(2) . . . . ?
C4A N3A N4A C6A -2.08(19) . . . . ?
Cu1A N3A N4A C6A 148.45(12) . . . . ?
C4A N3A N4A B1A -170.06(15) . . . . ?
Cu1A N3A N4A B1A -19.52(18) . . . . ?
N4A N3A C4A C5A 1.1(2) . . . . ?
Cu1A N3A C4A C5A -142.71(15) . . . . ?
N3A C4A C5A C6A 0.2(2) . . . . ?
N3A N4A C6A C5A 2.3(2) . . . . ?
B1A N4A C6A C5A 168.10(17) . . . . ?
C4A C5A C6A N4A -1.5(2) . . . . ?
C7A N5A N6A C9A -0.74(19) . . . . ?
Cu1A N5A N6A C9A 167.37(11) . . . . ?
C7A N5A N6A B1A -179.81(15) . . . . ?
Cu1A N5A N6A B1A -11.69(19) . . . . ?
N6A N5A C7A C8A 0.5(2) . . . . ?
Cu1A N5A C7A C8A -164.64(14) . . . . ?
N5A C7A C8A C9A -0.1(2) . . . . ?
N5A N6A C9A C8A 0.7(2) . . . . ?
B1A N6A C9A C8A 179.67(16) . . . . ?
C7A C8A C9A N6A -0.4(2) . . . . ?
C6A N4A B1A N2A -92.1(2) . . . . ?
N3A N4A B1A N2A 72.80(17) . . . . ?
C6A N4A B1A N6A 152.45(17) . . . . ?
N3A N4A B1A N6A -42.69(19) . . . . ?
C6A N4A B1A C10A 31.4(3) . . . . ?
N3A N4A B1A C10A -163.74(14) . . . . ?
C3A N2A B1A N4A 103.5(2) . . . . ?
N1A N2A B1A N4A -65.43(18) . . . . ?
C3A N2A B1A N6A -140.79(18) . . . . ?
N1A N2A B1A N6A 50.32(19) . . . . ?
C3A N2A B1A C10A -22.8(3) . . . . ?
N1A N2A B1A C10A 168.35(14) . . . . ?
C9A N6A B1A N4A -110.75(18) . . . . ?
N5A N6A B1A N4A 68.11(18) . . . . ?
C9A N6A B1A N2A 134.96(16) . . . . ?
N5A N6A B1A N2A -46.18(19) . . . . ?
C9A N6A B1A C10A 14.9(2) . . . . ?
N5A N6A B1A C10A -166.22(14) . . . . ?
N4A B1A C10A C15A 22.9(2) . . . . ?
N2A B1A C10A C15A 143.62(16) . . . . ?
N6A B1A C10A C15A -98.38(19) . . . . ?
N4A B1A C10A C11A -163.49(15) . . . . ?
N2A B1A C10A C11A -42.7(2) . . . . ?
N6A B1A C10A C11A 75.28(19) . . . . ?
C15A C10A C11A C12A -2.0(3) . . . . ?
B1A C10A C11A C12A -176.01(16) . . . . ?
C10A C11A C12A F1A 179.48(16) . . . . ?
C10A C11A C12A C13A 1.0(3) . . . . ?
F1A C12A C13A F2A 0.5(3) . . . . ?
C11A C12A C13A F2A 178.99(17) . . . . ?
F1A C12A C13A C14A -178.08(17) . . . . ?
C11A C12A C13A C14A 0.4(3) . . . . ?
F2A C13A C14A F3A 0.4(3) . . . . ?
C12A C13A C14A F3A 178.91(17) . . . . ?
F2A C13A C14A C15A -179.37(17) . . . . ?
C12A C13A C14A C15A -0.8(3) . . . . ?
F3A C14A C15A C10A -179.97(17) . . . . ?
C13A C14A C15A C10A -0.2(3) . . . . ?
C11A C10A C15A C14A 1.6(3) . . . . ?
B1A C10A C15A C14A 175.34(16) . . . . ?
C16A N7A N8A C18A -0.94(19) . . . . ?
Cu1A N7A N8A C18A 179.79(12) . . . . ?
C16A N7A N8A B2A -175.34(15) . . . . ?
Cu1A N7A N8A B2A 5.39(19) . . . . ?
N8A N7A C16A C17A 0.6(2) . . . . ?
Cu1A N7A C16A C17A 179.81(13) . . . . ?
N7A C16A C17A C18A 0.0(2) . . . . ?
N7A N8A C18A C17A 0.9(2) . . . . ?
B2A N8A C18A C17A 174.45(17) . . . . ?
C16A C17A C18A N8A -0.5(2) . . . . ?
C19A N9A N10A C21A 0.83(18) . . . . ?
Cu1A N9A N10A C21A -176.23(11) . . . . ?
C19A N9A N10A B2A -178.67(14) . . . . ?
Cu1A N9A N10A B2A 4.27(19) . . . . ?
N10A N9A C19A C20A -0.6(2) . . . . ?
Cu1A N9A C19A C20A 176.03(13) . . . . ?
N9A C19A C20A C21A 0.2(2) . . . . ?
N9A N10A C21A C20A -0.71(19) . . . . ?
B2A N10A C21A C20A 178.72(16) . . . . ?
C19A C20A C21A N10A 0.3(2) . . . . ?
C24A N11A N12A C22A -0.9(2) . . . . ?
B2A N11A N12A C22A -173.68(15) . . . . ?
N11A N12A C22A C23A 0.5(2) . . . . ?
N12A C22A C23A C24A 0.1(2) . . . . ?
C22A C23A C24A N11A -0.6(2) . . . . ?
N12A N11A C24A C23A 0.9(2) . . . . ?
B2A N11A C24A C23A 174.10(15) . . . . ?
C24A N11A B2A N8A 37.12(19) . . . . ?
N12A N11A B2A N8A -150.81(15) . . . . ?
C24A N11A B2A N10A 152.66(14) . . . . ?
N12A N11A B2A N10A -35.3(2) . . . . ?
C24A N11A B2A C25A -87.83(18) . . . . ?
N12A N11A B2A C25A 84.23(19) . . . . ?
C18A N8A B2A N11A -112.29(19) . . . . ?
N7A N8A B2A N11A 60.68(17) . . . . ?
C18A N8A B2A N10A 132.84(17) . . . . ?
N7A N8A B2A N10A -54.18(18) . . . . ?
C18A N8A B2A C25A 13.8(2) . . . . ?
N7A N8A B2A C25A -173.19(13) . . . . ?
C21A N10A B2A N11A 115.45(18) . . . . ?
N9A N10A B2A N11A -65.18(17) . . . . ?
C21A N10A B2A N8A -130.26(17) . . . . ?
N9A N10A B2A N8A 49.12(18) . . . . ?
C21A N10A B2A C25A -8.3(2) . . . . ?
N9A N10A B2A C25A 171.11(13) . . . . ?
N11A B2A C25A C30A -11.4(2) . . . . ?
N8A B2A C25A C30A -133.00(16) . . . . ?
N10A B2A C25A C30A 107.76(16) . . . . ?
N11A B2A C25A C26A 175.53(15) . . . . ?
N8A B2A C25A C26A 53.9(2) . . . . ?
N10A B2A C25A C26A -65.30(19) . . . . ?
C30A C25A C26A C27A 0.5(2) . . . . ?
B2A C25A C26A C27A 173.74(16) . . . . ?
C25A C26A C27A F4A 179.60(16) . . . . ?
C25A C26A C27A C28A -1.0(3) . . . . ?
F4A C27A C28A F5A -0.3(3) . . . . ?
C26A C27A C28A F5A -179.77(16) . . . . ?
F4A C27A C28A C29A 179.56(16) . . . . ?
C26A C27A C28A C29A 0.1(3) . . . . ?
F5A C28A C29A F6A 2.3(3) . . . . ?
C27A C28A C29A F6A -177.60(16) . . . . ?
F5A C28A C29A C30A -178.91(16) . . . . ?
C27A C28A C29A C30A 1.2(3) . . . . ?
F6A C29A C30A C25A 177.12(16) . . . . ?
C28A C29A C30A C25A -1.6(3) . . . . ?
C26A C25A C30A C29A 0.8(2) . . . . ?
B2A C25A C30A C29A -172.56(15) . . . . ?
C1B N1B N2B C3B 0.14(19) . . . . ?
Cu1B N1B N2B C3B -168.99(12) . . . . ?
C1B N1B N2B B1B 179.84(15) . . . . ?
Cu1B N1B N2B B1B 10.72(19) . . . . ?
N2B N1B C1B C2B 0.0(2) . . . . ?
Cu1B N1B C1B C2B 166.71(14) . . . . ?
N1B C1B C2B C3B -0.2(2) . . . . ?
N1B N2B C3B C2B -0.2(2) . . . . ?
B1B N2B C3B C2B -179.93(17) . . . . ?
C1B C2B C3B N2B 0.3(2) . . . . ?
C4B N3B N4B C6B 2.0(2) . . . . ?
Cu1B N3B N4B C6B -142.71(12) . . . . ?
C4B N3B N4B B1B 170.98(15) . . . . ?
Cu1B N3B N4B B1B 26.27(18) . . . . ?
N4B N3B C4B C5B -1.3(2) . . . . ?
Cu1B N3B C4B C5B 135.84(15) . . . . ?
N3B C4B C5B C6B 0.1(2) . . . . ?
N3B N4B C6B C5B -2.0(2) . . . . ?
B1B N4B C6B C5B -168.96(17) . . . . ?
C4B C5B C6B N4B 1.1(2) . . . . ?
C7B N5B N6B C9B -1.78(19) . . . . ?
Cu1B N5B N6B C9B 172.61(12) . . . . ?
C7B N5B N6B B1B -174.88(15) . . . . ?
Cu1B N5B N6B B1B -0.50(19) . . . . ?
N6B N5B C7B C8B 0.9(2) . . . . ?
Cu1B N5B C7B C8B -172.61(14) . . . . ?
N5B C7B C8B C9B 0.3(2) . . . . ?
N5B N6B C9B C8B 2.0(2) . . . . ?
B1B N6B C9B C8B 173.97(17) . . . . ?
C7B C8B C9B N6B -1.4(2) . . . . ?
C6B N4B B1B N2B -156.33(17) . . . . ?
N3B N4B B1B N2B 37.55(19) . . . . ?
C6B N4B B1B N6B 88.3(2) . . . . ?
N3B N4B B1B N6B -77.78(17) . . . . ?
C6B N4B B1B C10B -34.1(2) . . . . ?
N3B N4B B1B C10B 159.79(14) . . . . ?
C3B N2B B1B N4B 113.00(18) . . . . ?
N1B N2B B1B N4B -66.64(18) . . . . ?
C3B N2B B1B N6B -132.77(17) . . . . ?
N1B N2B B1B N6B 47.59(19) . . . . ?
C3B N2B B1B C10B -13.2(2) . . . . ?
N1B N2B B1B C10B 167.20(14) . . . . ?
C9B N6B B1B N4B -107.54(19) . . . . ?
N5B N6B B1B N4B 63.74(17) . . . . ?
C9B N6B B1B N2B 135.99(17) . . . . ?
N5B N6B B1B N2B -52.74(18) . . . . ?
C9B N6B B1B C10B 17.7(2) . . . . ?
N5B N6B B1B C10B -170.99(13) . . . . ?
N4B B1B C10B C15B -19.4(2) . . . . ?
N2B B1B C10B C15B 103.20(18) . . . . ?
N6B B1B C10B C15B -139.18(16) . . . . ?
N4B B1B C10B C11B 164.31(15) . . . . ?
N2B B1B C10B C11B -73.10(19) . . . . ?
N6B B1B C10B C11B 44.5(2) . . . . ?
C15B C10B C11B C12B 3.3(2) . . . . ?
B1B C10B C11B C12B 179.83(15) . . . . ?
C10B C11B C12B F1B 178.69(15) . . . . ?
C10B C11B C12B C13B -1.3(3) . . . . ?
F1B C12B C13B F2B -0.4(2) . . . . ?
C11B C12B C13B F2B 179.58(16) . . . . ?
F1B C12B C13B C14B 178.70(15) . . . . ?
C11B C12B C13B C14B -1.3(3) . . . . ?
F2B C13B C14B F3B 0.9(2) . . . . ?
C12B C13B C14B F3B -178.15(15) . . . . ?
F2B C13B C14B C15B -179.06(16) . . . . ?
C12B C13B C14B C15B 1.9(3) . . . . ?
F3B C14B C15B C10B -179.75(15) . . . . ?
C13B C14B C15B C10B 0.2(3) . . . . ?
C11B C10B C15B C14B -2.8(2) . . . . ?
B1B C10B C15B C14B -179.14(15) . . . . ?
C16B N7B N8B C18B -0.69(19) . . . . ?
Cu1B N7B N8B C18B -178.74(12) . . . . ?
C16B N7B N8B B2B 178.54(15) . . . . ?
Cu1B N7B N8B B2B 0.5(2) . . . . ?
N8B N7B C16B C17B 0.9(2) . . . . ?
Cu1B N7B C16B C17B 178.82(14) . . . . ?
N7B C16B C17B C18B -0.8(2) . . . . ?
N7B N8B C18B C17B 0.2(2) . . . . ?
B2B N8B C18B C17B -178.90(17) . . . . ?
C16B C17B C18B N8B 0.4(2) . . . . ?
C19B N9B N10B C21B 0.96(18) . . . . ?
Cu1B N9B N10B C21B 172.82(11) . . . . ?
C19B N9B N10B B2B -177.91(14) . . . . ?
Cu1B N9B N10B B2B -6.05(19) . . . . ?
N10B N9B C19B C20B -0.21(19) . . . . ?
Cu1B N9B C19B C20B -171.58(12) . . . . ?
N9B C19B C20B C21B -0.6(2) . . . . ?
N9B N10B C21B C20B -1.36(19) . . . . ?
B2B N10B C21B C20B 177.33(16) . . . . ?
C19B C20B C21B N10B 1.2(2) . . . . ?
C24B N11B N12B C22B -0.85(18) . . . . ?
B2B N11B N12B C22B -171.59(14) . . . . ?
N11B N12B C22B C23B 0.6(2) . . . . ?
N12B C22B C23B C24B -0.2(2) . . . . ?
N12B N11B C24B C23B 0.75(19) . . . . ?
B2B N11B C24B C23B 170.60(15) . . . . ?
C22B C23B C24B N11B -0.33(19) . . . . ?
C24B N11B B2B N10B 150.84(15) . . . . ?
N12B N11B B2B N10B -40.17(18) . . . . ?
C24B N11B B2B N8B 36.3(2) . . . . ?
N12B N11B B2B N8B -154.70(13) . . . . ?
C24B N11B B2B C25B -84.93(19) . . . . ?
N12B N11B B2B C25B 84.06(18) . . . . ?
C21B N10B B2B N11B 122.82(17) . . . . ?
N9B N10B B2B N11B -58.61(17) . . . . ?
C21B N10B B2B N8B -122.91(17) . . . . ?
N9B N10B B2B N8B 55.66(18) . . . . ?
C21B N10B B2B C25B -1.8(2) . . . . ?
N9B N10B B2B C25B 176.82(13) . . . . ?
C18B N8B B2B N11B -119.26(18) . . . . ?
N7B N8B B2B N11B 61.72(17) . . . . ?
C18B N8B B2B N10B 126.45(18) . . . . ?
N7B N8B B2B N10B -52.57(18) . . . . ?
C18B N8B B2B C25B 3.8(2) . . . . ?
N7B N8B B2B C25B -175.21(13) . . . . ?
N11B B2B C25B C26B -176.53(15) . . . . ?
N10B B2B C25B C26B -55.4(2) . . . . ?
N8B B2B C25B C26B 64.1(2) . . . . ?
N11B B2B C25B C30B 6.8(2) . . . . ?
N10B B2B C25B C30B 127.87(16) . . . . ?
N8B B2B C25B C30B -112.62(16) . . . . ?
C30B C25B C26B C27B -1.6(3) . . . . ?
B2B C25B C26B C27B -178.37(16) . . . . ?
C25B C26B C27B F4B -179.48(16) . . . . ?
C25B C26B C27B C28B 1.5(3) . . . . ?
F4B C27B C28B F5B -0.1(3) . . . . ?
C26B C27B C28B F5B 178.99(17) . . . . ?
F4B C27B C28B C29B -178.78(17) . . . . ?
C26B C27B C28B C29B 0.3(3) . . . . ?
F5B C28B C29B F6B -1.6(3) . . . . ?
C27B C28B C29B F6B 177.13(17) . . . . ?
F5B C28B C29B C30B 179.38(17) . . . . ?
C27B C28B C29B C30B -1.9(3) . . . . ?
F6B C29B C30B C25B -177.24(16) . . . . ?
C28B C29B C30B C25B 1.8(3) . . . . ?
C26B C25B C30B C29B 0.0(2) . . . . ?
B2B C25B C30B C29B 176.86(15) . . . . ?
